data_4331834
loop_
_publ_author_name
'Fielden, John'
'Sprott, Joanna'
'Long, De-Liang'
'K\"ogerler, Paul'
'Cronin, Leroy'

_publ_section_title
;
 Controlling Aggregation of Copper(II)-Based Coordination
 Compounds:&#x00A0; From Mononuclear to Dinuclear, Tetranuclear, and
 Polymeric Copper Complexes
;
_journal_issue 7
_journal_name_full 'Inorganic Chemistry'
_journal_page_first 2886
_journal_page_last 2895
_journal_paper_doi 10.1021/ic051647t
_journal_volume 45
_journal_year 2006
_chemical_formula_moiety '(C16 H38 Cu2 N4 O4 2+), 2(Cl O4 -)'
_chemical_formula_sum 'C16 H38 Cl2 Cu2 N4 O12'
_chemical_formula_weight 676.48
_chemical_name_common 'Compound X'
_chemical_name_systematic
;
 ?
;
_space_group_IT_number 14
_symmetry_cell_setting monoclinic
_symmetry_space_group_name_Hall '-P 2ybc'
_symmetry_space_group_name_H-M 'P 1 21/c 1'
_atom_sites_solution_hydrogens geom
_atom_sites_solution_primary direct
_atom_sites_solution_secondary difmap
_audit_creation_method SHELXL-97
_cell_angle_alpha 90.00
_cell_angle_beta 110.665(3)
_cell_angle_gamma 90.00
_cell_formula_units_Z 2
_cell_length_a 11.3227(3)
_cell_length_b 10.1481(5)
_cell_length_c 12.3980(6)
_cell_measurement_reflns_used 9608
_cell_measurement_temperature 150(2)
_cell_measurement_theta_max 27.485
_cell_measurement_theta_min 1.51
_cell_volume 1332.92(10)
_computing_cell_refinement 'HKL Scalepack (Otwinowski & Minor 1997)'
_computing_data_collection 'Collect (Nonius BV, 1997-2000)'
_computing_data_reduction 'HKL Denzo and Scalepack (Otwinowski & Minor 19'
_computing_molecular_graphics 'Ortep-3 for Windows (Farrugia, 1997)'
_computing_publication_material 'WinGX publication routines (Farrugia, 1999)'
_computing_structure_refinement 'SHELXL-97 (Sheldrick, 1997)'
_computing_structure_solution 'SHELXS-97 (Sheldrick, 1997)'
_diffrn_ambient_temperature 150(2)
_diffrn_measured_fraction_theta_full 1.000
_diffrn_measured_fraction_theta_max 1.000
_diffrn_measurement_device_type KappaCCD
_diffrn_measurement_method \w
_diffrn_radiation_monochromator graphite
_diffrn_radiation_source 'fine-focus sealed tube'
_diffrn_radiation_type MoK\a
_diffrn_radiation_wavelength 0.71073
_diffrn_reflns_av_R_equivalents 0.0523
_diffrn_reflns_av_sigmaI/netI 0.0362
_diffrn_reflns_limit_h_max 13
_diffrn_reflns_limit_h_min -13
_diffrn_reflns_limit_k_max 12
_diffrn_reflns_limit_k_min 0
_diffrn_reflns_limit_l_max 15
_diffrn_reflns_limit_l_min 0
_diffrn_reflns_number 16425
_diffrn_reflns_theta_full 25.99
_diffrn_reflns_theta_max 25.99
_diffrn_reflns_theta_min 1.92
_diffrn_standards_decay_% none
_exptl_absorpt_coefficient_mu 1.859
_exptl_absorpt_correction_T_max 0.934
_exptl_absorpt_correction_T_min 0.845
_exptl_absorpt_correction_type multi-scan
_exptl_absorpt_process_details
;
 R.H. Blessing, Acta Cryst. (1995), A51, 33-38
;
_exptl_crystal_colour blue
_exptl_crystal_density_diffrn 1.686
_exptl_crystal_density_meas ?
_exptl_crystal_density_method 'not measured'
_exptl_crystal_description block
_exptl_crystal_F_000 700
_exptl_crystal_size_max 0.20
_exptl_crystal_size_mid 0.16
_exptl_crystal_size_min 0.04
_refine_diff_density_max 0.44
_refine_diff_density_min -0.52
_refine_diff_density_rms 0.08
_refine_ls_extinction_coef none
_refine_ls_extinction_method none
_refine_ls_goodness_of_fit_ref 1.029
_refine_ls_hydrogen_treatment mixed
_refine_ls_matrix_type full
_refine_ls_number_parameters 160
_refine_ls_number_reflns 2619
_refine_ls_number_restraints 0
_refine_ls_restrained_S_all 1.029
_refine_ls_R_factor_all 0.0550
_refine_ls_R_factor_gt 0.0363
_refine_ls_shift/su_max 0.000
_refine_ls_shift/su_mean 0.000
_refine_ls_structure_factor_coef Fsqd
_refine_ls_weighting_details 'calc w=1/[\s^2^(Fo^2^)+(0.0249P)^2^+2.3599P] where P=(Fo^2^+2Fc^2^)/3'
_refine_ls_weighting_scheme calc
_refine_ls_wR_factor_gt 0.0728
_refine_ls_wR_factor_ref 0.0781
_reflns_number_gt 2067
_reflns_number_total 2619
_reflns_threshold_expression >2sigma(I)
_cod_data_source_file ic051647tsup1.cif
_cod_data_source_block compound_3
_cod_depositor_comments
;
The following automatic conversions were performed:

'_exptl_crystal_density_meas' value 'none' was changed to '?' - the
value is perceived as not measured.

Automatic conversion script
Id: cif_fix_values 3008 2015-01-20 13:52:24Z robertas 
;
_cod_original_sg_symbol_H-M P21/c
_cod_database_code 4331834

loop_
_symmetry_equiv_pos_as_xyz
'x, y, z'
'-x, y+1/2, -z+1/2'
'-x, -y, -z'
'x, -y-1/2, z-1/2'

loop_
_atom_site_label
_atom_site_type_symbol
_atom_site_fract_x
_atom_site_fract_y
_atom_site_fract_z
_atom_site_U_iso_or_equiv
_atom_site_adp_type
_atom_site_occupancy
_atom_site_symmetry_multiplicity
_atom_site_calc_flag
_atom_site_refinement_flags
Cu Cu 0.64140(3) 0.50224(4) 0.04033(3) 0.01982(11) Uani 1 1 d .
Cl Cl 0.23672(7) 0.20400(8) 0.03769(7) 0.02864(19) Uani 1 1 d .
O O 0.50250(17) 0.5719(2) 0.07959(17) 0.0229(5) Uani 1 1 d .
O1 O 0.7362(2) 0.1328(2) 0.23302(19) 0.0339(5) Uani 1 1 d .
O2 O 0.3511(2) 0.2729(2) 0.0461(2) 0.0384(6) Uani 1 1 d .
O3 O 0.1562(3) 0.2002(3) -0.0808(2) 0.0618(9) Uani 1 1 d .
O4 O 0.1769(3) 0.2738(3) 0.1046(3) 0.0541(8) Uani 1 1 d .
O5 O 0.2685(2) 0.0733(2) 0.0820(2) 0.0401(6) Uani 1 1 d .
N1 N 0.7718(2) 0.4327(3) -0.0194(2) 0.0242(6) Uani 1 1 d .
H1A H 0.7315 0.3803 -0.0822 0.029 Uiso 1 1 calc R
H1B H 0.8055 0.5031 -0.0454 0.029 Uiso 1 1 calc R
N2 N 0.7721(2) 0.5570(3) 0.1897(2) 0.0220(5) Uani 1 1 d .
H2A H 0.8043 0.6367 0.1780 0.026 Uiso 1 1 calc R
H2B H 0.7319 0.5712 0.2415 0.026 Uiso 1 1 calc R
C C 0.5056(3) 0.6952(3) 0.1352(3) 0.0295(7) Uani 1 1 d .
H0A H 0.5920 0.7298 0.1625 0.044 Uiso 1 1 calc R
H0B H 0.4778 0.6832 0.2010 0.044 Uiso 1 1 calc R
H0C H 0.4494 0.7575 0.0806 0.044 Uiso 1 1 calc R
C1 C 0.8786(3) 0.3552(3) 0.0616(3) 0.0284(7) Uani 1 1 d .
H1 H 0.9365 0.3300 0.0200 0.034 Uiso 1 1 calc R
C2 C 0.9526(3) 0.4396(4) 0.1646(3) 0.0310(8) Uani 1 1 d .
H2C H 0.9736 0.5246 0.1365 0.037 Uiso 1 1 calc R
H2D H 1.0328 0.3946 0.2081 0.037 Uiso 1 1 calc R
C3 C 0.8810(3) 0.4668(3) 0.2456(3) 0.0252(7) Uani 1 1 d .
H3 H 0.9397 0.5111 0.3163 0.030 Uiso 1 1 calc R
C4 C 0.8338(3) 0.3394(3) 0.2819(3) 0.0258(7) Uani 1 1 d .
H4A H 0.9072 0.2891 0.3327 0.031 Uiso 1 1 calc R
H4B H 0.7802 0.3619 0.3274 0.031 Uiso 1 1 calc R
C5 C 0.7585(3) 0.2520(3) 0.1816(3) 0.0265(7) Uani 1 1 d .
H5 H 0.6759 0.2952 0.1385 0.032 Uiso 1 1 calc R
C6 C 0.8305(3) 0.2284(3) 0.0993(3) 0.0303(8) Uani 1 1 d .
H6A H 0.7743 0.1821 0.0299 0.036 Uiso 1 1 calc R
H6B H 0.9033 0.1700 0.1376 0.036 Uiso 1 1 calc R
C7 C 0.6402(4) 0.0503(4) 0.1566(3) 0.0460(10) Uiso 1 1 d .
H7A H 0.6225 -0.0229 0.2002 0.069 Uiso 1 1 calc R
H7B H 0.6692 0.0155 0.0966 0.069 Uiso 1 1 calc R
H7C H 0.5631 0.1020 0.1208 0.069 Uiso 1 1 calc R

loop_
_atom_site_aniso_label
_atom_site_aniso_U_11
_atom_site_aniso_U_22
_atom_site_aniso_U_33
_atom_site_aniso_U_23
_atom_site_aniso_U_13
_atom_site_aniso_U_12
Cu 0.01889(18) 0.02115(19) 0.01786(18) -0.00189(16) 0.00456(13) 0.00094(16)
Cl 0.0299(4) 0.0291(4) 0.0268(4) 0.0061(3) 0.0099(3) 0.0000(3)
O 0.0199(10) 0.0231(12) 0.0240(11) -0.0075(9) 0.0056(8) -0.0009(9)
O1 0.0468(14) 0.0230(12) 0.0286(12) 0.0021(10) 0.0094(10) -0.0023(11)
O2 0.0275(12) 0.0415(15) 0.0446(14) 0.0137(12) 0.0108(10) -0.0045(11)
O3 0.0621(18) 0.066(2) 0.0358(15) 0.0140(14) -0.0102(13) -0.0289(16)
O4 0.0592(17) 0.0472(17) 0.0730(19) 0.0129(15) 0.0446(15) 0.0192(14)
O5 0.0657(17) 0.0243(13) 0.0362(14) 0.0062(11) 0.0253(12) 0.0033(12)
N1 0.0237(13) 0.0273(15) 0.0201(13) -0.0008(11) 0.0060(10) 0.0013(12)
N2 0.0244(13) 0.0205(13) 0.0200(13) 0.0013(11) 0.0067(10) 0.0010(11)
C 0.0282(17) 0.0261(18) 0.0332(18) -0.0105(15) 0.0094(14) 0.0010(14)
C1 0.0250(16) 0.0372(19) 0.0249(17) -0.0002(15) 0.0114(13) 0.0063(14)
C2 0.0201(16) 0.041(2) 0.0307(18) -0.0025(16) 0.0076(13) 0.0004(15)
C3 0.0221(15) 0.0303(19) 0.0191(15) -0.0028(13) 0.0020(12) -0.0017(13)
C4 0.0277(16) 0.0267(17) 0.0200(16) 0.0013(13) 0.0046(13) 0.0062(13)
C5 0.0309(17) 0.0221(16) 0.0248(16) 0.0029(14) 0.0078(13) 0.0043(13)
C6 0.0317(17) 0.0291(19) 0.0269(17) -0.0020(15) 0.0064(14) 0.0116(15)

loop_
_atom_type_symbol
_atom_type_description
_atom_type_scat_dispersion_real
_atom_type_scat_dispersion_imag
_atom_type_scat_source
Cu Cu 0.3201 1.2651 'International Tables Vol C Tables 4.2.6.8 and 6.1.1.4'
Cl Cl 0.1484 0.1585 'International Tables Vol C Tables 4.2.6.8 and 6.1.1.4'
O O 0.0106 0.0060 'International Tables Vol C Tables 4.2.6.8 and 6.1.1.4'
N N 0.0061 0.0033 'International Tables Vol C Tables 4.2.6.8 and 6.1.1.4'
C C 0.0033 0.0016 'International Tables Vol C Tables 4.2.6.8 and 6.1.1.4'
H H 0.0000 0.0000 'International Tables Vol C Tables 4.2.6.8 and 6.1.1.4'

loop_
_geom_angle_atom_site_label_1
_geom_angle_atom_site_label_2
_geom_angle_atom_site_label_3
_geom_angle
_geom_angle_site_symmetry_1
_geom_angle_site_symmetry_3
O Cu O 78.23(9) 3_665 .
O Cu N2 166.02(10) 3_665 .
O Cu N2 93.85(9) . .
O Cu N1 96.32(9) 3_665 .
O Cu N1 173.32(9) . .
N2 Cu N1 92.26(10) . .
O Cu Cu 39.20(6) 3_665 3_665
O Cu Cu 39.02(6) . 3_665
N2 Cu Cu 131.87(7) . 3_665
N1 Cu Cu 135.40(7) . 3_665
O4 Cl O3 110.40(19) . .
O4 Cl O5 110.05(15) . .
O3 Cl O5 110.57(17) . .
O4 Cl O2 108.35(17) . .
O3 Cl O2 108.53(15) . .
O5 Cl O2 108.88(15) . .
C O Cu 125.89(18) . 3_665
C O Cu 123.99(18) . .
Cu O Cu 101.77(9) 3_665 .
C5 O1 C7 114.3(3) . .
C1 N1 Cu 117.70(18) . .
C3 N2 Cu 118.66(19) . .
N1 C1 C2 110.1(3) . .
N1 C1 C6 110.8(2) . .
C2 C1 C6 111.5(3) . .
C1 C2 C3 113.1(3) . .
N2 C3 C2 110.4(2) . .
N2 C3 C4 109.7(2) . .
C2 C3 C4 111.4(3) . .
C5 C4 C3 114.0(2) . .
O1 C5 C4 105.4(2) . .
O1 C5 C6 112.5(3) . .
C4 C5 C6 111.1(3) . .
C5 C6 C1 113.7(3) . .

loop_
_geom_bond_atom_site_label_1
_geom_bond_atom_site_label_2
_geom_bond_distance
_geom_bond_site_symmetry_2
Cu O 1.9291(19) 3_665
Cu O 1.937(2) .
Cu N2 1.998(2) .
Cu N1 2.000(2) .
Cu Cu 2.9993(7) 3_665
Cl O4 1.430(3) .
Cl O3 1.430(3) .
Cl O5 1.432(2) .
Cl O2 1.443(2) .
O C 1.423(4) .
O Cu 1.9291(19) 3_665
O1 C5 1.431(4) .
O1 C7 1.433(4) .
N1 C1 1.494(4) .
N2 C3 1.495(4) .
C1 C2 1.520(4) .
C1 C6 1.533(5) .
C2 C3 1.522(4) .
C3 C4 1.526(4) .
C4 C5 1.521(4) .
C5 C6 1.533(4) .
